data_7005564
loop_
_publ_author_name
'Cooke, Craig E.'
'Ramnial, Taramatee'
'Jennings, Michael C.'
'Pomeroy, Roland K.'
'Clyburne, Jason A. C.'

_publ_section_title
;
 Non-classical NHC transfers from the reaction of (IMes)AgCl with
 osmium carbonyl clusters.
;
_journal_issue 18
_journal_name_full 'Dalton transactions (Cambridge, England : 2003)'
_journal_page_first 1755
_journal_page_last 1758
_journal_paper_doi 10.1039/b703071c
_journal_year 2007
_chemical_formula_moiety 'C41 H25 Ag Cl2 N2 O20 Os6'
_chemical_formula_sum 'C41 H25 Ag Cl2 N2 O20 Os6'
_chemical_formula_weight 2185.60
_chemical_name_systematic
;
?
;
_space_group_IT_number 15
_symmetry_cell_setting monoclinic
_symmetry_space_group_name_Hall '-C 2yc'
_symmetry_space_group_name_H-M 'C 1 2/c 1'
_atom_sites_solution_hydrogens geom
_atom_sites_solution_primary direct
_atom_sites_solution_secondary difmap
_audit_creation_method SHELXL-97
_cell_angle_alpha 90.00
_cell_angle_beta 106.714(3)
_cell_angle_gamma 90.00
_cell_formula_units_Z 4
_cell_length_a 14.5755(8)
_cell_length_b 21.6908(16)
_cell_length_c 17.6188(11)
_cell_measurement_reflns_used 4227
_cell_measurement_temperature 296(2)
_cell_measurement_theta_max 27.48
_cell_measurement_theta_min 1.70
_cell_volume 5334.9(6)
_computing_cell_refinement 'DENZO-SMN (Otwinowski & Minor, 1997)'
_computing_data_collection 'COLLECT (Nonius, 1997-2001)'
_computing_data_reduction DENZO-SMN
_computing_molecular_graphics 'SHELXTL/PC (Sheldrick, 2001)'
_computing_publication_material SHELXTL/PC
_computing_structure_refinement 'SHELXL-97 (Sheldrick, 1997)'
_computing_structure_solution 'SHELXS-97 (Sheldrick, 1997)'
_diffrn_ambient_temperature 296(2)
_diffrn_measured_fraction_theta_full 0.932
_diffrn_measured_fraction_theta_max 0.932
_diffrn_measurement_device_type 'Nonius Kappa-CCD'
_diffrn_measurement_method '\f scans, and \w scans with \k offsets'
_diffrn_radiation_monochromator graphite
_diffrn_radiation_source 'fine-focus sealed tube'
_diffrn_radiation_type MoK\a
_diffrn_radiation_wavelength 0.71073
_diffrn_reflns_av_R_equivalents 0.106
_diffrn_reflns_av_sigmaI/netI 0.1210
_diffrn_reflns_limit_h_max 17
_diffrn_reflns_limit_h_min -17
_diffrn_reflns_limit_k_max 25
_diffrn_reflns_limit_k_min -25
_diffrn_reflns_limit_l_max 20
_diffrn_reflns_limit_l_min -20
_diffrn_reflns_number 14906
_diffrn_reflns_theta_full 25.03
_diffrn_reflns_theta_max 25.03
_diffrn_reflns_theta_min 2.61
_diffrn_standards_number 0
_exptl_absorpt_coefficient_mu 14.763
_exptl_absorpt_correction_T_max 0.3199
_exptl_absorpt_correction_T_min 0.0955
_exptl_absorpt_correction_type multi-scan
_exptl_absorpt_process_details 'DENZO-SMN (Otwinowski & Minor, 1997)'
_exptl_crystal_colour red
_exptl_crystal_density_diffrn 2.721
_exptl_crystal_density_method 'not measured'
_exptl_crystal_description plate
_exptl_crystal_F_000 3928
_exptl_crystal_size_max 0.30
_exptl_crystal_size_mid 0.28
_exptl_crystal_size_min 0.10
_refine_diff_density_max 2.428
_refine_diff_density_min -2.843
_refine_diff_density_rms 0.400
_refine_ls_extinction_method none
_refine_ls_goodness_of_fit_ref 1.010
_refine_ls_hydrogen_treatment constr
_refine_ls_matrix_type full
_refine_ls_number_parameters 329
_refine_ls_number_reflns 4392
_refine_ls_number_restraints 263
_refine_ls_restrained_S_all 0.983
_refine_ls_R_factor_all 0.1404
_refine_ls_R_factor_gt 0.0737
_refine_ls_shift/su_max 0.002
_refine_ls_shift/su_mean 0.000
_refine_ls_structure_factor_coef Fsqd
_refine_ls_weighting_details 'calc w=1/[\s^2^(Fo^2^)+(0.1154P)^2^] where P=(Fo^2^+2Fc^2^)/3'
_refine_ls_weighting_scheme calc
_refine_ls_wR_factor_gt 0.1721
_refine_ls_wR_factor_ref 0.2044
_reflns_number_gt 2622
_reflns_number_total 4392
_reflns_threshold_expression I>2\s(I)
_cod_data_source_file b703071c.txt
_cod_data_source_block 04092c2
_cod_depositor_comments
;
The following automatic conversions were performed:
'_symmetry_cell_setting' value 'Monoclinic' changed to 'monoclinic'
according to '/home/saulius/struct/CIF-dictionaries/cif_core.dic'
dictionary named 'cif_core.dic' version 2.4.1 from 2010-06-29.

Automatic conversion script
Id: cif_fix_enum 1527 2010-12-29 10:47:43Z saulius 
;
_cod_original_sg_symbol_H-M 'C 2/c'
_cod_database_code 7005564

loop_
_symmetry_equiv_pos_as_xyz
'x, y, z'
'-x, y, -z+1/2'
'x+1/2, y+1/2, z'
'-x+1/2, y+1/2, -z+1/2'
'-x, -y, -z'
'x, -y, z-1/2'
'-x+1/2, -y+1/2, -z'
'x+1/2, -y+1/2, z-1/2'

loop_
_atom_site_label
_atom_site_type_symbol
_atom_site_fract_x
_atom_site_fract_y
_atom_site_fract_z
_atom_site_U_iso_or_equiv
_atom_site_adp_type
_atom_site_occupancy
_atom_site_symmetry_multiplicity
_atom_site_calc_flag
_atom_site_refinement_flags
_atom_site_disorder_assembly
_atom_site_disorder_group
Os1 Os 0.85576(6) 0.04148(4) 0.10520(6) 0.0404(3) Uani 1 1 d U . .
Os2 Os 0.79767(6) -0.00396(5) 0.23160(6) 0.0419(3) Uani 1 1 d U . .
Os3 Os 0.71195(6) -0.05223(5) 0.07642(6) 0.0445(3) Uani 1 1 d U . .
Ag Ag 1.0000 0.01491(12) 0.2500 0.0415(7) Uani 1 2 d SU . .
Cl Cl 0.7529(5) 0.0978(3) 0.1700(4) 0.0580(17) Uani 1 1 d U . .
O12 O 0.9903(12) -0.0460(8) 0.0604(11) 0.063(5) Uani 1 1 d U . .
C12 C 0.9386(18) -0.0136(12) 0.0786(15) 0.048(5) Uani 1 1 d U . .
O13 O 0.9894(15) 0.1539(9) 0.1424(16) 0.103(8) Uani 1 1 d U . .
C13 C 0.9439(18) 0.1090(11) 0.1309(16) 0.052(5) Uani 1 1 d U . .
O14 O 0.7660(18) 0.0772(11) -0.0670(13) 0.096(7) Uani 1 1 d U . .
C14 C 0.801(2) 0.0655(13) -0.0004(18) 0.059(5) Uani 1 1 d U . .
O22 O 0.8945(15) -0.1224(9) 0.2897(14) 0.083(6) Uani 1 1 d U . .
C22 C 0.8579(18) -0.0757(13) 0.2696(16) 0.052(5) Uani 1 1 d U . .
O23 O 0.8665(13) 0.0600(10) 0.3896(12) 0.071(6) Uani 1 1 d U . .
C23 C 0.8458(17) 0.0377(13) 0.3294(16) 0.053(5) Uani 1 1 d U . .
O24 O 0.6105(15) -0.0420(13) 0.2630(13) 0.108(9) Uani 1 1 d U . .
C24 C 0.6796(19) -0.0266(14) 0.2485(16) 0.060(5) Uani 1 1 d U . .
O31 O 0.5637(16) 0.0528(11) 0.0559(15) 0.105(8) Uani 1 1 d U . .
C31 C 0.6163(16) 0.0118(12) 0.0638(16) 0.054(6) Uani 1 1 d U . .
O32 O 0.8781(14) -0.1471(9) 0.1140(13) 0.079(6) Uani 1 1 d U . .
C32 C 0.817(2) -0.1116(11) 0.1033(17) 0.056(6) Uani 1 1 d U . .
O33 O 0.5722(15) -0.1454(11) 0.1090(15) 0.108(9) Uani 1 1 d U . .
C33 C 0.619(2) -0.1108(14) 0.0969(18) 0.074(7) Uani 1 1 d U . .
C34 C 0.6828(16) -0.0623(11) -0.0314(17) 0.046(5) Uani 1 1 d U . .
O34 O 0.6586(14) -0.0682(12) -0.1002(13) 0.093(7) Uani 1 1 d U . .
C1 C 0.5000 0.2470(15) 0.2500 0.052(8) Uani 1 2 d SU . .
H1A H 0.5000 0.2899 0.2500 0.062 Uiso 1 2 calc SR . .
N2 N 0.5631(14) 0.2085(8) 0.2308(13) 0.048(5) Uani 1 1 d U . .
C3 C 0.5406(19) 0.1490(11) 0.2402(19) 0.068(8) Uani 1 1 d U . .
H3A H 0.5756 0.1144 0.2341 0.081 Uiso 1 1 calc R . .
C41 C 0.6434(18) 0.2312(11) 0.2045(19) 0.057(5) Uani 1 1 d U . .
C42 C 0.733(2) 0.2341(12) 0.264(2) 0.068(6) Uani 1 1 d U . .
C43 C 0.809(2) 0.2579(12) 0.238(2) 0.075(7) Uani 1 1 d U . .
H43A H 0.8687 0.2624 0.2750 0.090 Uiso 1 1 calc R . .
C44 C 0.801(2) 0.2741(13) 0.163(2) 0.077(7) Uani 1 1 d U . .
C45 C 0.703(2) 0.2687(14) 0.103(2) 0.083(7) Uani 1 1 d U . .
H45A H 0.6939 0.2811 0.0505 0.100 Uiso 1 1 calc R . .
C46 C 0.6275(19) 0.2451(12) 0.1261(19) 0.064(6) Uani 1 1 d U . .
C47 C 0.752(2) 0.2184(14) 0.348(2) 0.082(8) Uani 1 1 d U . .
H47A H 0.8186 0.2240 0.3746 0.124 Uiso 1 1 calc R . .
H47B H 0.7342 0.1763 0.3529 0.124 Uiso 1 1 calc R . .
H47C H 0.7147 0.2448 0.3717 0.124 Uiso 1 1 calc R . .
C48 C 0.876(2) 0.3022(16) 0.133(2) 0.114(12) Uani 1 1 d U . .
H48A H 0.9087 0.3335 0.1689 0.171 Uiso 1 1 calc R . .
H48B H 0.8467 0.3203 0.0817 0.171 Uiso 1 1 calc R . .
H48C H 0.9205 0.2710 0.1279 0.171 Uiso 1 1 calc R . .
C49 C 0.533(2) 0.2390(16) 0.068(2) 0.095(10) Uani 1 1 d U . .
H49A H 0.4844 0.2527 0.0912 0.142 Uiso 1 1 calc R . .
H49B H 0.5218 0.1966 0.0524 0.142 Uiso 1 1 calc R . .
H49C H 0.5308 0.2637 0.0223 0.142 Uiso 1 1 calc R . .

loop_
_atom_site_aniso_label
_atom_site_aniso_U_11
_atom_site_aniso_U_22
_atom_site_aniso_U_33
_atom_site_aniso_U_23
_atom_site_aniso_U_13
_atom_site_aniso_U_12
Os1 0.0278(5) 0.0463(6) 0.0441(7) 0.0044(5) 0.0055(4) 0.0001(4)
Os2 0.0250(5) 0.0581(7) 0.0424(7) -0.0039(5) 0.0093(4) 0.0001(4)
Os3 0.0270(5) 0.0561(7) 0.0479(8) -0.0063(5) 0.0068(5) -0.0038(4)
Ag 0.0262(13) 0.0519(16) 0.0446(18) 0.000 0.0074(11) 0.000
Cl 0.049(4) 0.051(3) 0.070(5) -0.010(3) 0.010(3) 0.015(3)
O12 0.038(10) 0.081(13) 0.077(15) 0.014(10) 0.027(10) 0.013(8)
C12 0.040(10) 0.060(12) 0.047(9) -0.005(10) 0.019(8) -0.003(7)
O13 0.062(14) 0.047(12) 0.20(3) 0.015(13) 0.030(15) -0.017(8)
C13 0.045(11) 0.044(10) 0.065(15) 0.001(8) 0.010(9) -0.007(7)
O14 0.12(2) 0.103(17) 0.047(10) 0.020(13) 0.004(12) 0.010(14)
C14 0.066(16) 0.056(15) 0.047(7) 0.008(9) 0.005(7) -0.005(10)
O22 0.070(14) 0.070(12) 0.097(18) 0.014(12) 0.004(12) 0.008(9)
C22 0.038(11) 0.062(9) 0.051(11) 0.015(9) 0.004(9) -0.005(7)
O23 0.044(11) 0.118(16) 0.050(12) -0.033(11) 0.011(9) 0.002(10)
C23 0.025(11) 0.093(16) 0.045(7) -0.013(7) 0.014(8) 0.004(10)
O24 0.046(12) 0.20(3) 0.085(18) -0.024(16) 0.031(12) -0.035(13)
C24 0.035(8) 0.099(16) 0.048(13) -0.009(12) 0.012(11) -0.013(10)
O31 0.069(15) 0.106(17) 0.11(2) -0.022(15) -0.022(13) 0.045(11)
C31 0.018(8) 0.062(12) 0.064(14) -0.039(12) -0.019(8) -0.006(6)
O32 0.056(12) 0.079(15) 0.104(18) 0.020(12) 0.026(12) 0.019(8)
C32 0.072(14) 0.035(8) 0.056(14) 0.006(9) 0.009(12) 0.010(8)
O33 0.062(14) 0.120(19) 0.14(2) 0.012(15) 0.023(14) -0.049(12)
C33 0.073(15) 0.080(15) 0.063(16) -0.002(14) 0.013(14) -0.038(10)
C34 0.025(12) 0.058(15) 0.051(7) -0.003(9) 0.003(8) 0.002(8)
O34 0.054(13) 0.16(2) 0.048(8) -0.015(14) -0.004(11) -0.004(13)
C1 0.049(17) 0.040(13) 0.08(2) 0.000 0.048(17) 0.000
N2 0.042(9) 0.033(9) 0.076(14) -0.004(9) 0.028(9) 0.005(7)
C3 0.054(15) 0.040(10) 0.13(2) -0.023(14) 0.053(15) -0.011(10)
C41 0.042(9) 0.047(12) 0.096(12) -0.014(12) 0.043(8) 0.001(9)
C42 0.054(10) 0.048(14) 0.105(14) -0.028(13) 0.030(9) -0.011(11)
C43 0.047(10) 0.046(15) 0.136(17) -0.005(16) 0.033(12) 0.007(11)
C44 0.047(10) 0.064(16) 0.133(18) -0.023(15) 0.047(12) -0.009(11)
C45 0.059(11) 0.090(19) 0.114(17) 0.004(16) 0.048(11) -0.019(13)
C46 0.051(10) 0.059(15) 0.094(13) -0.021(13) 0.042(9) -0.022(11)
C47 0.061(18) 0.07(2) 0.115(15) -0.006(18) 0.021(13) 0.001(15)
C48 0.067(17) 0.11(3) 0.18(3) 0.00(2) 0.06(2) -0.028(19)
C49 0.047(12) 0.14(3) 0.105(18) -0.02(2) 0.032(11) -0.009(18)

loop_
_atom_type_symbol
_atom_type_description
_atom_type_scat_dispersion_real
_atom_type_scat_dispersion_imag
_atom_type_scat_source
C C 0.0033 0.0016 'International Tables Vol C Tables 4.2.6.8 and 6.1.1.4'
H H 0.0000 0.0000 'International Tables Vol C Tables 4.2.6.8 and 6.1.1.4'
N N 0.0061 0.0033 'International Tables Vol C Tables 4.2.6.8 and 6.1.1.4'
O O 0.0106 0.0060 'International Tables Vol C Tables 4.2.6.8 and 6.1.1.4'
Cl Cl 0.1484 0.1585 'International Tables Vol C Tables 4.2.6.8 and 6.1.1.4'
Ag Ag -0.8971 1.1015 'International Tables Vol C Tables 4.2.6.8 and 6.1.1.4'
Os Os -1.2165 7.6030 'International Tables Vol C Tables 4.2.6.8 and 6.1.1.4'

loop_
_geom_angle_atom_site_label_1
_geom_angle_atom_site_label_2
_geom_angle_atom_site_label_3
_geom_angle
_geom_angle_site_symmetry_1
_geom_angle_site_symmetry_3
_geom_angle_publ_flag
C12 Os1 C14 92.9(12) . . ?
C12 Os1 C13 96.4(10) . . ?
C14 Os1 C13 95.0(12) . . ?
C12 Os1 Cl 165.5(8) . . ?
C14 Os1 Cl 100.4(9) . . ?
C13 Os1 Cl 88.1(8) . . ?
C12 Os1 Os2 110.2(8) . . ?
C14 Os1 Os2 138.8(8) . . ?
C13 Os1 Os2 114.8(8) . . ?
Cl Os1 Os2 55.73(17) . . ?
C12 Os1 Os3 89.7(7) . . ?
C14 Os1 Os3 86.6(8) . . ?
C13 Os1 Os3 173.6(8) . . ?
Cl Os1 Os3 85.53(16) . . ?
Os2 Os1 Os3 60.88(4) . . ?
C12 Os1 Ag 74.3(8) . . ?
C14 Os1 Ag 159.2(8) . . ?
C13 Os1 Ag 70.8(8) . . ?
Cl Os1 Ag 94.36(17) . . ?
Os2 Os1 Ag 61.91(3) . . ?
Os3 Os1 Ag 109.18(6) . . ?
C22 Os2 C23 93.5(12) . . ?
C22 Os2 C24 94.8(12) . . ?
C23 Os2 C24 95.5(11) . . ?
C22 Os2 Cl 165.5(8) . . ?
C23 Os2 Cl 87.4(9) . . ?
C24 Os2 Cl 99.5(9) . . ?
C22 Os2 Os1 111.9(8) . . ?
C23 Os2 Os1 116.2(8) . . ?
C24 Os2 Os1 135.9(9) . . ?
Cl Os2 Os1 55.43(15) . . ?
C22 Os2 Os3 94.1(9) . . ?
C23 Os2 Os3 172.5(8) . . ?
C24 Os2 Os3 83.6(8) . . ?
Cl Os2 Os3 85.38(17) . . ?
Os1 Os2 Os3 60.90(4) . . ?
C22 Os2 Ag 73.3(7) . . ?
C23 Os2 Ag 74.5(7) . . ?
C24 Os2 Ag 163.6(9) . . ?
Cl Os2 Ag 93.12(16) . . ?
Os1 Os2 Ag 60.38(3) . . ?
Os3 Os2 Ag 108.01(4) . . ?
C34 Os3 C31 91.2(11) . . ?
C34 Os3 C32 96.0(11) . . ?
C31 Os3 C32 172.1(11) . . ?
C34 Os3 C33 98.4(12) . . ?
C31 Os3 C33 88.5(13) . . ?
C32 Os3 C33 93.7(13) . . ?
C34 Os3 Os2 160.2(7) . . ?
C31 Os3 Os2 87.1(7) . . ?
C32 Os3 Os2 85.0(8) . . ?
C33 Os3 Os2 101.3(9) . . ?
C34 Os3 Os1 102.0(7) . . ?
C31 Os3 Os1 88.7(7) . . ?
C32 Os3 Os1 86.7(8) . . ?
C33 Os3 Os1 159.4(9) . . ?
Os2 Os3 Os1 58.22(3) . . ?
Os1 Ag Os1 156.75(11) 2_755 . ?
Os1 Ag Os2 126.23(3) 2_755 . ?
Os1 Ag Os2 57.72(3) . . ?
Os1 Ag Os2 57.71(3) 2_755 2_755 ?
Os1 Ag Os2 126.23(3) . 2_755 ?
Os2 Ag Os2 163.78(11) . 2_755 ?
Os1 Cl Os2 68.84(16) . . ?
O12 C12 Os1 177(2) . . ?
O13 C13 Os1 173(2) . . ?
O14 C14 Os1 176(3) . . ?
O22 C22 Os2 176(3) . . ?
O23 C23 Os2 173(2) . . ?
O24 C24 Os2 176(3) . . ?
O31 C31 Os3 176(3) . . ?
O32 C32 Os3 176(3) . . ?
O33 C33 Os3 176(3) . . ?
O34 C34 Os3 176(2) . . ?
N2 C1 N2 104(3) 2_655 . ?
N2 C1 H1A 128.0 2_655 . ?
N2 C1 H1A 128.0 . . ?
C3 N2 C1 111(2) . . ?
C3 N2 C41 127.2(19) . . ?
C1 N2 C41 122(2) . . ?
C3 C3 N2 107.4(12) 2_655 . ?
C3 C3 H3A 126.3 2_655 . ?
N2 C3 H3A 126.3 . . ?
C46 C41 C42 126(2) . . ?
C46 C41 N2 118(3) . . ?
C42 C41 N2 115(3) . . ?
C41 C42 C43 114(3) . . ?
C41 C42 C47 127(3) . . ?
C43 C42 C47 118(3) . . ?
C44 C43 C42 124(3) . . ?
C44 C43 H43A 118.0 . . ?
C42 C43 H43A 118.0 . . ?
C43 C44 C48 127(3) . . ?
C43 C44 C45 118(3) . . ?
C48 C44 C45 115(3) . . ?
C46 C45 C44 119(3) . . ?
C46 C45 H45A 120.5 . . ?
C44 C45 H45A 120.5 . . ?
C41 C46 C45 118(3) . . ?
C41 C46 C49 123(2) . . ?
C45 C46 C49 120(3) . . ?
C42 C47 H47A 109.5 . . ?
C42 C47 H47B 109.5 . . ?
H47A C47 H47B 109.5 . . ?
C42 C47 H47C 109.5 . . ?
H47A C47 H47C 109.5 . . ?
H47B C47 H47C 109.5 . . ?
C44 C48 H48A 109.5 . . ?
C44 C48 H48B 109.5 . . ?
H48A C48 H48B 109.5 . . ?
C44 C48 H48C 109.5 . . ?
H48A C48 H48C 109.5 . . ?
H48B C48 H48C 109.5 . . ?
C46 C49 H49A 109.5 . . ?
C46 C49 H49B 109.5 . . ?
H49A C49 H49B 109.5 . . ?
C46 C49 H49C 109.5 . . ?
H49A C49 H49C 109.5 . . ?
H49B C49 H49C 109.5 . . ?

loop_
_geom_bond_atom_site_label_1
_geom_bond_atom_site_label_2
_geom_bond_distance
_geom_bond_site_symmetry_2
_geom_bond_publ_flag
Os1 C12 1.85(2) . ?
Os1 C14 1.87(3) . ?
Os1 C13 1.91(2) . ?
Os1 Cl 2.455(6) . ?
Os1 Os2 2.7807(13) . ?
Os1 Os3 2.8584(13) . ?
Os1 Ag 2.8593(11) . ?
Os2 C22 1.82(3) . ?
Os2 C23 1.89(3) . ?
Os2 C24 1.89(2) . ?
Os2 Cl 2.464(7) . ?
Os2 Os3 2.8578(15) . ?
Os2 Ag 2.9017(10) . ?
Os3 C34 1.84(3) . ?
Os3 C31 1.94(2) . ?
Os3 C32 1.95(3) . ?
Os3 C33 1.97(3) . ?
Ag Os1 2.8593(11) 2_755 ?
Ag Os2 2.9017(9) 2_755 ?
O12 C12 1.14(3) . ?
O13 C13 1.16(3) . ?
O14 C14 1.17(3) . ?
O22 C22 1.15(3) . ?
O23 C23 1.13(3) . ?
O24 C24 1.16(3) . ?
O31 C31 1.16(3) . ?
O32 C32 1.15(3) . ?
O33 C33 1.08(3) . ?
C34 O34 1.17(3) . ?
C1 N2 1.36(3) 2_655 ?
C1 N2 1.36(3) . ?
C1 H1A 0.9300 . ?
N2 C3 1.36(3) . ?
N2 C41 1.46(3) . ?
C3 C3 1.32(4) 2_655 ?
C3 H3A 0.9300 . ?
C41 C46 1.37(4) . ?
C41 C42 1.42(4) . ?
C42 C43 1.42(4) . ?
C42 C47 1.46(4) . ?
C43 C44 1.34(4) . ?
C43 H43A 0.9300 . ?
C44 C48 1.48(4) . ?
C44 C45 1.52(5) . ?
C45 C46 1.38(3) . ?
C45 H45A 0.9300 . ?
C46 C49 1.47(4) . ?
C47 H47A 0.9600 . ?
C47 H47B 0.9600 . ?
C47 H47C 0.9600 . ?
C48 H48A 0.9600 . ?
C48 H48B 0.9600 . ?
C48 H48C 0.9600 . ?
C49 H49A 0.9600 . ?
C49 H49B 0.9600 . ?
C49 H49C 0.9600 . ?

loop_
_geom_torsion_atom_site_label_1
_geom_torsion_atom_site_label_2
_geom_torsion_atom_site_label_3
_geom_torsion_atom_site_label_4
_geom_torsion
_geom_torsion_site_symmetry_1
_geom_torsion_site_symmetry_2
_geom_torsion_site_symmetry_3
_geom_torsion_site_symmetry_4
_geom_torsion_publ_flag
C12 Os1 Os2 C22 4.3(12) . . . . ?
C14 Os1 Os2 C22 124.5(16) . . . . ?
C13 Os1 Os2 C22 -103.1(12) . . . . ?
Cl Os1 Os2 C22 -172.1(9) . . . . ?
Os3 Os1 Os2 C22 82.2(9) . . . . ?
Ag Os1 Os2 C22 -54.2(9) . . . . ?
C12 Os1 Os2 C23 110.0(12) . . . . ?
C14 Os1 Os2 C23 -129.8(16) . . . . ?
C13 Os1 Os2 C23 2.5(12) . . . . ?
Cl Os1 Os2 C23 -66.4(9) . . . . ?
Os3 Os1 Os2 C23 -172.2(8) . . . . ?
Ag Os1 Os2 C23 51.5(8) . . . . ?
C12 Os1 Os2 C24 -118.6(15) . . . . ?
C14 Os1 Os2 C24 1.5(19) . . . . ?
C13 Os1 Os2 C24 133.9(16) . . . . ?
Cl Os1 Os2 C24 65.0(13) . . . . ?
Os3 Os1 Os2 C24 -40.8(13) . . . . ?
Ag Os1 Os2 C24 -177.1(13) . . . . ?
C12 Os1 Os2 Cl 176.4(9) . . . . ?
C14 Os1 Os2 Cl -63.4(14) . . . . ?
C13 Os1 Os2 Cl 68.9(9) . . . . ?
Os3 Os1 Os2 Cl -105.8(2) . . . . ?
Ag Os1 Os2 Cl 117.9(2) . . . . ?
C12 Os1 Os2 Os3 -77.8(8) . . . . ?
C14 Os1 Os2 Os3 42.3(13) . . . . ?
C13 Os1 Os2 Os3 174.7(8) . . . . ?
Cl Os1 Os2 Os3 105.8(2) . . . . ?
Ag Os1 Os2 Os3 -136.35(7) . . . . ?
C12 Os1 Os2 Ag 58.5(8) . . . . ?
C14 Os1 Os2 Ag 178.7(13) . . . . ?
C13 Os1 Os2 Ag -49.0(8) . . . . ?
Cl Os1 Os2 Ag -117.9(2) . . . . ?
Os3 Os1 Os2 Ag 136.35(7) . . . . ?
C22 Os2 Os3 C34 -118(2) . . . . ?
C23 Os2 Os3 C34 64(6) . . . . ?
C24 Os2 Os3 C34 148(2) . . . . ?
Cl Os2 Os3 C34 48(2) . . . . ?
Os1 Os2 Os3 C34 -5(2) . . . . ?
Ag Os2 Os3 C34 -44(2) . . . . ?
C22 Os2 Os3 C31 156.9(11) . . . . ?
C23 Os2 Os3 C31 -21(5) . . . . ?
C24 Os2 Os3 C31 62.5(12) . . . . ?
Cl Os2 Os3 C31 -37.6(8) . . . . ?
Os1 Os2 Os3 C31 -90.3(8) . . . . ?
Ag Os2 Os3 C31 -129.4(8) . . . . ?
C22 Os2 Os3 C32 -23.7(11) . . . . ?
C23 Os2 Os3 C32 158(5) . . . . ?
C24 Os2 Os3 C32 -118.1(12) . . . . ?
Cl Os2 Os3 C32 141.8(8) . . . . ?
Os1 Os2 Os3 C32 89.2(8) . . . . ?
Ag Os2 Os3 C32 50.0(8) . . . . ?
C22 Os2 Os3 C33 69.1(13) . . . . ?
C23 Os2 Os3 C33 -109(6) . . . . ?
C24 Os2 Os3 C33 -25.3(14) . . . . ?
Cl Os2 Os3 C33 -125.4(10) . . . . ?
Os1 Os2 Os3 C33 -178.1(10) . . . . ?
Ag Os2 Os3 C33 142.8(10) . . . . ?
C22 Os2 Os3 Os1 -112.8(7) . . . . ?
C23 Os2 Os3 Os1 69(5) . . . . ?
C24 Os2 Os3 Os1 152.8(9) . . . . ?
Cl Os2 Os3 Os1 52.66(15) . . . . ?
Ag Os2 Os3 Os1 -39.12(6) . . . . ?
C12 Os1 Os3 C34 -68.2(11) . . . . ?
C14 Os1 Os3 C34 24.7(12) . . . . ?
C13 Os1 Os3 C34 129(7) . . . . ?
Cl Os1 Os3 C34 125.5(8) . . . . ?
Os2 Os1 Os3 C34 178.4(7) . . . . ?
Ag Os1 Os3 C34 -141.5(7) . . . . ?
C12 Os1 Os3 C31 -159.2(11) . . . . ?
C14 Os1 Os3 C31 -66.3(12) . . . . ?
C13 Os1 Os3 C31 38(8) . . . . ?
Cl Os1 Os3 C31 34.5(9) . . . . ?
Os2 Os1 Os3 C31 87.4(8) . . . . ?
Ag Os1 Os3 C31 127.5(8) . . . . ?
C12 Os1 Os3 C32 27.2(12) . . . . ?
C14 Os1 Os3 C32 120.2(12) . . . . ?
C13 Os1 Os3 C32 -135(8) . . . . ?
Cl Os1 Os3 C32 -139.1(9) . . . . ?
Os2 Os1 Os3 C32 -86.2(8) . . . . ?
Ag Os1 Os3 C32 -46.1(8) . . . . ?
C12 Os1 Os3 C33 119(3) . . . . ?
C14 Os1 Os3 C33 -148(3) . . . . ?
C13 Os1 Os3 C33 -44(8) . . . . ?
Cl Os1 Os3 C33 -48(3) . . . . ?
Os2 Os1 Os3 C33 5(3) . . . . ?
Ag Os1 Os3 C33 45(3) . . . . ?
C12 Os1 Os3 Os2 113.4(8) . . . . ?
C14 Os1 Os3 Os2 -153.6(9) . . . . ?
C13 Os1 Os3 Os2 -49(7) . . . . ?
Cl Os1 Os3 Os2 -52.92(17) . . . . ?
Ag Os1 Os3 Os2 40.14(5) . . . . ?
C12 Os1 Ag Os1 128.8(8) . . . 2_755 ?
C14 Os1 Ag Os1 75(2) . . . 2_755 ?
C13 Os1 Ag Os1 26.1(8) . . . 2_755 ?
Cl Os1 Ag Os1 -60.39(16) . . . 2_755 ?
Os2 Os1 Ag Os1 -107.48(4) . . . 2_755 ?
Os3 Os1 Ag Os1 -147.16(4) . . . 2_755 ?
C12 Os1 Ag Os2 -123.7(8) . . . . ?
C14 Os1 Ag Os2 -178(2) . . . . ?
C13 Os1 Ag Os2 133.5(8) . . . . ?
Cl Os1 Ag Os2 47.10(16) . . . . ?
Os3 Os1 Ag Os2 -39.68(5) . . . . ?
C12 Os1 Ag Os2 37.2(8) . . . 2_755 ?
C14 Os1 Ag Os2 -17(2) . . . 2_755 ?
C13 Os1 Ag Os2 -65.5(8) . . . 2_755 ?
Cl Os1 Ag Os2 -151.98(19) . . . 2_755 ?
Os2 Os1 Ag Os2 160.93(13) . . . 2_755 ?
Os3 Os1 Ag Os2 121.25(10) . . . 2_755 ?
C22 Os2 Ag Os1 -79.6(9) . . . 2_755 ?
C23 Os2 Ag Os1 19.0(9) . . . 2_755 ?
C24 Os2 Ag Os1 -35(3) . . . 2_755 ?
Cl Os2 Ag Os1 105.39(19) . . . 2_755 ?
Os1 Os2 Ag Os1 152.18(14) . . . 2_755 ?
Os3 Os2 Ag Os1 -168.46(9) . . . 2_755 ?
C22 Os2 Ag Os1 128.2(9) . . . . ?
C23 Os2 Ag Os1 -133.2(9) . . . . ?
C24 Os2 Ag Os1 173(3) . . . . ?
Cl Os2 Ag Os1 -46.79(17) . . . . ?
Os3 Os2 Ag Os1 39.36(6) . . . . ?
C22 Os2 Ag Os2 18.9(9) . . . 2_755 ?
C23 Os2 Ag Os2 117.5(9) . . . 2_755 ?
C24 Os2 Ag Os2 64(3) . . . 2_755 ?
Cl Os2 Ag Os2 -156.11(16) . . . 2_755 ?
Os1 Os2 Ag Os2 -109.32(4) . . . 2_755 ?
Os3 Os2 Ag Os2 -69.96(4) . . . 2_755 ?
C12 Os1 Cl Os2 -14(3) . . . . ?
C14 Os1 Cl Os2 143.2(9) . . . . ?
C13 Os1 Cl Os2 -122.1(8) . . . . ?
Os3 Os1 Cl Os2 57.50(11) . . . . ?
Ag Os1 Cl Os2 -51.44(13) . . . . ?
C22 Os2 Cl Os1 31(4) . . . . ?
C23 Os2 Cl Os1 124.6(7) . . . . ?
C24 Os2 Cl Os1 -140.2(8) . . . . ?
Os3 Os2 Cl Os1 -57.53(11) . . . . ?
Ag Os2 Cl Os1 50.30(12) . . . . ?
C14 Os1 C12 O12 43(59) . . . . ?
C13 Os1 C12 O12 -53(59) . . . . ?
Cl Os1 C12 O12 -160(56) . . . . ?
Os2 Os1 C12 O12 -172(59) . . . . ?
Os3 Os1 C12 O12 129(59) . . . . ?
Ag Os1 C12 O12 -121(59) . . . . ?
C12 Os1 C13 O13 138(21) . . . . ?
C14 Os1 C13 O13 44(21) . . . . ?
Cl Os1 C13 O13 -56(21) . . . . ?
Os2 Os1 C13 O13 -106(21) . . . . ?
Os3 Os1 C13 O13 -60(26) . . . . ?
Ag Os1 C13 O13 -151(21) . . . . ?
C12 Os1 C14 O14 55(43) . . . . ?
C13 Os1 C14 O14 152(43) . . . . ?
Cl Os1 C14 O14 -119(43) . . . . ?
Os2 Os1 C14 O14 -71(44) . . . . ?
Os3 Os1 C14 O14 -35(43) . . . . ?
Ag Os1 C14 O14 106(43) . . . . ?
C23 Os2 C22 O22 -173(36) . . . . ?
C24 Os2 C22 O22 92(36) . . . . ?
Cl Os2 C22 O22 -80(37) . . . . ?
Os1 Os2 C22 O22 -53(36) . . . . ?
Os3 Os2 C22 O22 8(36) . . . . ?
Ag Os2 C22 O22 -100(36) . . . . ?
C22 Os2 C23 O23 -86(21) . . . . ?
C24 Os2 C23 O23 10(21) . . . . ?
Cl Os2 C23 O23 109(21) . . . . ?
Os1 Os2 C23 O23 158(21) . . . . ?
Os3 Os2 C23 O23 92(23) . . . . ?
Ag Os2 C23 O23 -157(21) . . . . ?
C22 Os2 C24 O24 40(41) . . . . ?
C23 Os2 C24 O24 -53(41) . . . . ?
Cl Os2 C24 O24 -142(40) . . . . ?
Os1 Os2 C24 O24 169(40) . . . . ?
Os3 Os2 C24 O24 134(41) . . . . ?
Ag Os2 C24 O24 -2(43) . . . . ?
C34 Os3 C31 O31 -88(33) . . . . ?
C32 Os3 C31 O31 68(37) . . . . ?
C33 Os3 C31 O31 174(33) . . . . ?
Os2 Os3 C31 O31 72(33) . . . . ?
Os1 Os3 C31 O31 14(33) . . . . ?
C34 Os3 C32 O32 3(33) . . . . ?
C31 Os3 C32 O32 -153(29) . . . . ?
C33 Os3 C32 O32 102(33) . . . . ?
Os2 Os3 C32 O32 -157(33) . . . . ?
Os1 Os3 C32 O32 -99(33) . . . . ?
C34 Os3 C33 O33 94(40) . . . . ?
C31 Os3 C33 O33 -175(40) . . . . ?
C32 Os3 C33 O33 -3(40) . . . . ?
Os2 Os3 C33 O33 -88(40) . . . . ?
Os1 Os3 C33 O33 -93(40) . . . . ?
C31 Os3 C34 O34 -38(35) . . . . ?
C32 Os3 C34 O34 145(35) . . . . ?
C33 Os3 C34 O34 50(35) . . . . ?
Os2 Os3 C34 O34 -123(34) . . . . ?
Os1 Os3 C34 O34 -127(35) . . . . ?
N2 C1 N2 C3 -1.7(16) 2_655 . . . ?
N2 C1 N2 C41 179(3) 2_655 . . . ?
C1 N2 C3 C3 4(4) . . . 2_655 ?
C41 N2 C3 C3 -176(3) . . . 2_655 ?
C3 N2 C41 C46 96(3) . . . . ?
C1 N2 C41 C46 -85(3) . . . . ?
C3 N2 C41 C42 -82(3) . . . . ?
C1 N2 C41 C42 98(3) . . . . ?
C46 C41 C42 C43 4(4) . . . . ?
N2 C41 C42 C43 -178(2) . . . . ?
C46 C41 C42 C47 -179(3) . . . . ?
N2 C41 C42 C47 -2(4) . . . . ?
C41 C42 C43 C44 -3(4) . . . . ?
C47 C42 C43 C44 -180(3) . . . . ?
C42 C43 C44 C48 176(3) . . . . ?
C42 C43 C44 C45 2(5) . . . . ?
C43 C44 C45 C46 -3(4) . . . . ?
C48 C44 C45 C46 -178(3) . . . . ?
C42 C41 C46 C45 -5(4) . . . . ?
N2 C41 C46 C45 178(2) . . . . ?
C42 C41 C46 C49 178(3) . . . . ?
N2 C41 C46 C49 1(4) . . . . ?
C44 C45 C46 C41 4(4) . . . . ?
C44 C45 C46 C49 -179(3) . . . . ?
